data_7004078
loop_
_publ_author_name
'Koizumi, Take-aki'
'Yamazaki, Atsuko'
'Yamamoto, Takakazu'

_publ_section_title
;
 Reductive elimination of C6F5--C6F5 in the reaction of
 bis(pentafluorophenyl)palladium(ii) complexes with protic acids
;
_journal_issue 30
_journal_name_full 'Dalton Transactions'
_journal_page_first 3949
_journal_page_last 3952
_journal_paper_doi 10.1039/b802408a
_journal_year 2008
_chemical_formula_moiety 'C40 H28 F10 P2 Pd '
_chemical_formula_sum 'C40 H28 F10 P2 Pd'
_chemical_formula_weight 866.99
_space_group_IT_number 5
_symmetry_cell_setting monoclinic
_symmetry_Int_Tables_number 5
_symmetry_space_group_name_Hall 'C 2y'
_symmetry_space_group_name_H-M 'C 1 2 1'
_cell_angle_alpha 90.0000
_cell_angle_beta 109.1674(14)
_cell_angle_gamma 90.0000
_cell_formula_units_Z 2
_cell_length_a 16.624(6)
_cell_length_b 9.955(3)
_cell_length_c 11.015(4)
_cell_measurement_reflns_used 2590
_cell_measurement_temperature 113.1
_cell_measurement_theta_max 27.5
_cell_measurement_theta_min 3.9
_cell_volume 1721.8(10)
_computing_cell_refinement CrystalClear
_computing_data_collection CrystalClear
_computing_data_reduction CrystalStructure
_computing_publication_material 'CrystalStructure 3.8'
_computing_structure_refinement CRYSTALS
_computing_structure_solution SIR92
_diffrn_detector_area_resol_mean 7.31
_diffrn_measured_fraction_theta_full 0.958
_diffrn_measured_fraction_theta_max 0.958
_diffrn_measurement_device_type 'Rigaku Saturn'
_diffrn_measurement_method \w
_diffrn_radiation_type 'Mo K\a'
_diffrn_radiation_wavelength 0.71070
_diffrn_reflns_av_R_equivalents 0.016
_diffrn_reflns_limit_h_max 16
_diffrn_reflns_limit_h_min -21
_diffrn_reflns_limit_k_max 12
_diffrn_reflns_limit_k_min -11
_diffrn_reflns_limit_l_max 14
_diffrn_reflns_limit_l_min -14
_diffrn_reflns_number 5628
_diffrn_reflns_theta_full 27.48
_diffrn_reflns_theta_max 27.48
_exptl_absorpt_coefficient_mu 0.717
_exptl_absorpt_correction_T_max 0.866
_exptl_absorpt_correction_T_min 0.775
_exptl_absorpt_correction_type numerical
_exptl_absorpt_process_details
;
Higashi, T. (1999). Program for Absorption Correction.
Rigaku Corporation, Tokyo, Japan.
;
_exptl_crystal_colour colorless
_exptl_crystal_density_diffrn 1.672
_exptl_crystal_density_method 'not measured'
_exptl_crystal_description block
_exptl_crystal_F_000 868.00
_exptl_crystal_size_max 0.20
_exptl_crystal_size_mid 0.20
_exptl_crystal_size_min 0.20
_refine_diff_density_max 0.68
_refine_diff_density_min -0.74
_refine_ls_extinction_method none
_refine_ls_goodness_of_fit_ref 1.002
_refine_ls_hydrogen_treatment refall
_refine_ls_number_parameters 254
_refine_ls_number_reflns 3240
_refine_ls_R_factor_gt 0.0271
_refine_ls_shift/su_max 0.0000
_refine_ls_structure_factor_coef F
_refine_ls_weighting_details 'w = 1/[0.0006Fo^2^ + 1.0000\s(Fo^2^)]'
_refine_ls_weighting_scheme calc
_refine_ls_wR_factor_ref 0.0389
_reflns_number_gt 3203
_reflns_number_total 3240
_reflns_threshold_expression F^2^>2.0\s(F^2^)
_cod_data_source_file b802408a.txt
_cod_data_source_block '__Pddppb'
_cod_original_formula_sum 'C40 H28 F10 P2 Pd '
_cod_database_code 7004078

loop_
_symmetry_equiv_pos_site_id
_symmetry_equiv_pos_as_xyz
1 +X,+Y,+Z
2 -X,+Y,-Z
3 1/2+X,1/2+Y,+Z
4 1/2-X,1/2+Y,-Z

loop_
_atom_site_label
_atom_site_type_symbol
_atom_site_fract_x
_atom_site_fract_y
_atom_site_fract_z
_atom_site_U_iso_or_equiv
_atom_site_adp_type
_atom_site_occupancy
_atom_site_symmetry_multiplicity
_atom_site_calc_flag
_atom_site_refinement_flags
_atom_site_disorder_assembly
_atom_site_disorder_group
Pd(1) Pd 1.0000 0.20579(6) 0.0000 0.01227(6) Uani 1.00 2 d S . .
P(1) P 0.97266(7) 0.05111(11) 0.13908(9) 0.0145(2) Uani 1.00 1 d . . .
F(1) F 0.82796(12) 0.3511(2) -0.00076(17) 0.0262(5) Uani 1.00 1 d . . .
F(2) F 0.79546(13) 0.5364(2) 0.1559(2) 0.0340(6) Uani 1.00 1 d . . .
F(3) F 0.92448(16) 0.6446(2) 0.3512(2) 0.0356(6) Uani 1.00 1 d . . .
F(4) F 1.08799(15) 0.5657(2) 0.3906(2) 0.0377(6) Uani 1.00 1 d . . .
F(5) F 1.12183(12) 0.3824(2) 0.2368(2) 0.0271(5) Uani 1.00 1 d . . .
C(1) C 0.9762(2) 0.3565(4) 0.1121(3) 0.0145(7) Uani 1.00 1 d . . .
C(2) C 0.8948(2) 0.4029(3) 0.0949(2) 0.0177(7) Uani 1.00 1 d . . .
C(3) C 0.8760(2) 0.4976(3) 0.1744(3) 0.0233(8) Uani 1.00 1 d . . .
C(4) C 0.9415(2) 0.5511(3) 0.2749(3) 0.0231(8) Uani 1.00 1 d . . .
C(5) C 1.0235(2) 0.5114(3) 0.2932(3) 0.0227(8) Uani 1.00 1 d . . .
C(6) C 1.0394(2) 0.4171(3) 0.2123(3) 0.0188(7) Uani 1.00 1 d . . .
C(7) C 1.0663(2) 0.0144(3) 0.2767(3) 0.0181(7) Uani 1.00 1 d . . .
C(8) C 1.0600(2) -0.0698(3) 0.3744(3) 0.0233(8) Uani 1.00 1 d . . .
C(9) C 1.1307(2) -0.0969(3) 0.4795(3) 0.0274(9) Uani 1.00 1 d . . .
C(10) C 1.2091(2) -0.0382(3) 0.4889(3) 0.0252(8) Uani 1.00 1 d . . .
C(11) C 1.2160(2) 0.0438(3) 0.3921(3) 0.0259(8) Uani 1.00 1 d . . .
C(12) C 1.1444(2) 0.0697(3) 0.2846(3) 0.0193(8) Uani 1.00 1 d . . .
C(13) C 0.89487(19) 0.1102(3) 0.2111(2) 0.0172(7) Uani 1.00 1 d . . .
C(14) C 0.9186(2) 0.1850(3) 0.3249(2) 0.0225(8) Uani 1.00 1 d . . .
C(15) C 0.8568(2) 0.2375(3) 0.3704(3) 0.0290(10) Uani 1.00 1 d . . .
C(16) C 0.7717(2) 0.2155(6) 0.3045(3) 0.0348(9) Uani 1.00 1 d . . .
C(17) C 0.7474(2) 0.1404(4) 0.1941(4) 0.0353(10) Uani 1.00 1 d . . .
C(18) C 0.8085(2) 0.0886(4) 0.1464(3) 0.0268(9) Uani 1.00 1 d . . .
C(19) C 0.9280(2) -0.1145(3) 0.0779(3) 0.0218(8) Uani 1.00 1 d . . .
C(20) C 0.9894(2) -0.2219(3) 0.0626(3) 0.0258(9) Uani 1.00 1 d . . .
H(1) H 1.0069 -0.1091 0.3686 0.029 Uiso 1.00 1 c R . .
H(2) H 1.1263 -0.1542 0.5461 0.034 Uiso 1.00 1 c R . .
H(3) H 1.2577 -0.0556 0.5619 0.029 Uiso 1.00 1 c R . .
H(4) H 1.2693 0.0828 0.3983 0.030 Uiso 1.00 1 c R . .
H(5) H 1.1492 0.1258 0.2175 0.024 Uiso 1.00 1 c R . .
H(6) H 0.9772 0.1998 0.3707 0.028 Uiso 1.00 1 c R . .
H(7) H 0.8731 0.2884 0.4476 0.038 Uiso 1.00 1 c R . .
H(8) H 0.7296 0.2526 0.3357 0.046 Uiso 1.00 1 c R . .
H(9) H 0.6887 0.1243 0.1499 0.044 Uiso 1.00 1 c R . .
H(10) H 0.7916 0.0380 0.0689 0.032 Uiso 1.00 1 c R . .
H(11) H 0.9009 -0.1486 0.1352 0.027 Uiso 1.00 1 c R . .
H(12) H 0.8868 -0.1009 -0.0044 0.027 Uiso 1.00 1 c R . .
H(13) H 1.0438 -0.2078 0.1251 0.032 Uiso 1.00 1 c R . .
H(14) H 0.9688 -0.3081 0.0747 0.032 Uiso 1.00 1 c R . .

loop_
_atom_site_aniso_label
_atom_site_aniso_U_11
_atom_site_aniso_U_22
_atom_site_aniso_U_33
_atom_site_aniso_U_12
_atom_site_aniso_U_13
_atom_site_aniso_U_23
Pd(1) 0.01349(14) 0.01353(15) 0.00982(13) 0.0000 0.00385(9) 0.0000
P(1) 0.0174(4) 0.0144(4) 0.0127(4) -0.0026(3) 0.0062(3) -0.0005(3)
F(1) 0.0192(8) 0.0336(12) 0.0224(9) 0.0035(8) 0.0020(7) -0.0031(8)
F(2) 0.0287(11) 0.0459(15) 0.0304(11) 0.0176(10) 0.0137(9) 0.0003(10)
F(3) 0.0527(13) 0.0283(12) 0.0323(11) 0.0066(10) 0.0226(10) -0.0097(9)
F(4) 0.0362(12) 0.0421(15) 0.0301(11) -0.0086(10) 0.0046(10) -0.0219(10)
F(5) 0.0176(9) 0.0309(13) 0.0294(11) -0.0019(8) 0.0032(8) -0.0098(9)
C(1) 0.0191(15) 0.0111(15) 0.0141(15) -0.0031(13) 0.0067(12) -0.0013(12)
C(2) 0.0205(14) 0.0174(16) 0.0151(13) 0.0011(12) 0.0056(11) 0.0022(11)
C(3) 0.0271(16) 0.0256(19) 0.0210(15) 0.0084(14) 0.0129(13) 0.0049(13)
C(4) 0.0379(19) 0.0166(17) 0.0191(15) 0.0020(13) 0.0153(14) -0.0011(12)
C(5) 0.0308(17) 0.0208(17) 0.0159(14) -0.0046(14) 0.0070(13) -0.0049(13)
C(6) 0.0205(15) 0.0173(16) 0.0199(16) -0.0019(12) 0.0087(13) -0.0018(13)
C(7) 0.0212(15) 0.0175(16) 0.0166(14) 0.0013(12) 0.0077(12) -0.0000(12)
C(8) 0.0261(16) 0.025(2) 0.0222(16) 0.0009(14) 0.0121(13) 0.0064(14)
C(9) 0.0342(18) 0.031(2) 0.0187(15) 0.0074(15) 0.0111(14) 0.0062(14)
C(10) 0.0256(16) 0.0284(19) 0.0184(15) 0.0074(14) 0.0026(12) 0.0007(13)
C(11) 0.0181(15) 0.033(2) 0.0244(16) 0.0006(14) 0.0040(13) 0.0002(14)
C(12) 0.0182(16) 0.0208(17) 0.0201(15) 0.0013(13) 0.0078(13) 0.0050(13)
C(13) 0.0184(13) 0.0186(15) 0.0173(13) -0.0011(11) 0.0095(11) 0.0001(11)
C(14) 0.0283(14) 0.024(2) 0.0178(12) -0.0011(14) 0.0107(11) 0.0002(13)
C(15) 0.046(2) 0.021(2) 0.0280(16) 0.0012(14) 0.0229(15) -0.0016(12)
C(16) 0.0358(16) 0.033(2) 0.0473(18) 0.014(2) 0.0297(15) 0.005(2)
C(17) 0.0217(17) 0.038(2) 0.050(2) 0.0026(16) 0.0159(16) 0.0019(18)
C(18) 0.0199(15) 0.033(2) 0.0284(17) 0.0013(14) 0.0091(13) -0.0032(15)
C(19) 0.0284(16) 0.0166(17) 0.0230(15) -0.0059(13) 0.0118(13) -0.0037(12)
C(20) 0.040(2) 0.0172(19) 0.0233(17) -0.0017(15) 0.0153(16) -0.0001(14)

loop_
_atom_type_symbol
_atom_type_description
_atom_type_scat_dispersion_real
_atom_type_scat_dispersion_imag
_atom_type_scat_source
C C 0.003 0.002
;
International Tables for Crystallography
(1992, Vol. C, Tables 4.2.6.8 and 6.1.1.4)
;
H H 0.000 0.000
;
International Tables for Crystallography
(1992, Vol. C, Table 6.1.1.4)
;
F F 0.017 0.010
;
International Tables for Crystallography
(1992, Vol. C, Tables 4.2.6.8 and 6.1.1.4)
;
P P 0.102 0.094
;
International Tables for Crystallography
(1992, Vol. C, Tables 4.2.6.8 and 6.1.1.4)
;
Pd Pd -0.999 1.007
;
International Tables for Crystallography
(1992, Vol. C, Tables 4.2.6.8 and 6.1.1.4)
;

loop_
_geom_angle_atom_site_label_1
_geom_angle_atom_site_label_2
_geom_angle_atom_site_label_3
_geom_angle
_geom_angle_publ_flag
_geom_angle_site_symmetry_1
_geom_angle_site_symmetry_2
_geom_angle_site_symmetry_3
P(1) Pd(1) P(1) 96.82(4) yes . . 2_755
P(1) Pd(1) C(1) 88.27(11) yes . . .
P(1) Pd(1) C(1) 174.86(11) yes . . 2_755
P(1) Pd(1) C(1) 174.86(11) yes 2_755 . .
P(1) Pd(1) C(1) 88.27(11) yes 2_755 . 2_755
C(1) Pd(1) C(1) 86.65(16) yes . . 2_755
Pd(1) P(1) C(7) 112.58(13) yes . . .
Pd(1) P(1) C(13) 113.23(11) yes . . .
Pd(1) P(1) C(19) 119.69(12) yes . . .
C(7) P(1) C(13) 103.76(16) yes . . .
C(7) P(1) C(19) 104.87(15) yes . . .
C(13) P(1) C(19) 100.94(16) yes . . .
Pd(1) C(1) C(2) 122.2(2) yes . . .
Pd(1) C(1) C(6) 123.3(2) yes . . .
C(2) C(1) C(6) 114.5(3) yes . . .
F(1) C(2) C(1) 119.6(3) yes . . .
F(1) C(2) C(3) 116.8(2) yes . . .
C(1) C(2) C(3) 123.6(2) yes . . .
F(2) C(3) C(2) 121.2(2) yes . . .
F(2) C(3) C(4) 119.7(3) yes . . .
C(2) C(3) C(4) 119.0(3) yes . . .
F(3) C(4) C(3) 119.7(3) yes . . .
F(3) C(4) C(5) 120.7(2) yes . . .
C(3) C(4) C(5) 119.5(3) yes . . .
F(4) C(5) C(4) 119.5(3) yes . . .
F(4) C(5) C(6) 120.9(3) yes . . .
C(4) C(5) C(6) 119.6(2) yes . . .
F(5) C(6) C(1) 120.0(3) yes . . .
F(5) C(6) C(5) 116.3(2) yes . . .
C(1) C(6) C(5) 123.7(3) yes . . .
P(1) C(7) C(8) 120.2(2) yes . . .
P(1) C(7) C(12) 120.0(2) yes . . .
C(8) C(7) C(12) 119.8(2) yes . . .
C(7) C(8) C(9) 120.5(3) yes . . .
C(8) C(9) C(10) 119.7(3) yes . . .
C(9) C(10) C(11) 120.1(2) yes . . .
C(10) C(11) C(12) 120.1(3) yes . . .
C(7) C(12) C(11) 119.9(3) yes . . .
P(1) C(13) C(14) 122.0(2) yes . . .
P(1) C(13) C(18) 119.1(2) yes . . .
C(14) C(13) C(18) 118.8(3) yes . . .
C(13) C(14) C(15) 120.0(2) yes . . .
C(14) C(15) C(16) 120.3(3) yes . . .
C(15) C(16) C(17) 120.4(4) yes . . .
C(16) C(17) C(18) 120.0(3) yes . . .
C(13) C(18) C(17) 120.5(3) yes . . .
P(1) C(19) C(20) 117.7(2) yes . . .
C(19) C(20) C(20) 117.4(2) yes . . 2_755
C(7) C(8) H(1) 120.0 no . . .
C(9) C(8) H(1) 119.5 no . . .
C(8) C(9) H(2) 120.4 no . . .
C(10) C(9) H(2) 119.9 no . . .
C(9) C(10) H(3) 119.9 no . . .
C(11) C(10) H(3) 120.0 no . . .
C(10) C(11) H(4) 119.9 no . . .
C(12) C(11) H(4) 120.0 no . . .
C(7) C(12) H(5) 120.1 no . . .
C(11) C(12) H(5) 120.0 no . . .
C(13) C(14) H(6) 119.8 no . . .
C(15) C(14) H(6) 120.2 no . . .
C(14) C(15) H(7) 119.9 no . . .
C(16) C(15) H(7) 119.8 no . . .
C(15) C(16) H(8) 119.9 no . . .
C(17) C(16) H(8) 119.7 no . . .
C(16) C(17) H(9) 120.0 no . . .
C(18) C(17) H(9) 120.0 no . . .
C(13) C(18) H(10) 119.6 no . . .
C(17) C(18) H(10) 119.9 no . . .
P(1) C(19) H(11) 107.4 no . . .
P(1) C(19) H(12) 107.4 no . . .
C(20) C(19) H(11) 107.7 no . . .
C(20) C(19) H(12) 107.1 no . . .
H(11) C(19) H(12) 109.5 no . . .
C(19) C(20) H(13) 109.2 no . . .
C(19) C(20) H(14) 109.4 no . . .
C(20) C(20) H(13) 101.9 no 2_755 . .
C(20) C(20) H(14) 109.1 no 2_755 . .
H(13) C(20) H(14) 109.5 no . . .

loop_
_geom_bond_atom_site_label_1
_geom_bond_atom_site_label_2
_geom_bond_distance
_geom_bond_publ_flag
_geom_bond_site_symmetry_1
_geom_bond_site_symmetry_2
Pd(1) P(1) 2.3198(11) yes . .
Pd(1) P(1) 2.3198(11) yes . 2_755
Pd(1) C(1) 2.062(4) yes . .
Pd(1) C(1) 2.062(4) yes . 2_755
P(1) C(7) 1.818(3) yes . .
P(1) C(13) 1.823(3) yes . .
P(1) C(19) 1.842(3) yes . .
F(1) C(2) 1.357(3) yes . .
F(2) C(3) 1.343(4) yes . .
F(3) C(4) 1.346(4) yes . .
F(4) C(5) 1.355(3) yes . .
F(5) C(6) 1.352(3) yes . .
C(1) C(2) 1.383(5) yes . .
C(1) C(6) 1.388(4) yes . .
C(2) C(3) 1.390(5) yes . .
C(3) C(4) 1.379(4) yes . .
C(4) C(5) 1.369(5) yes . .
C(5) C(6) 1.378(5) yes . .
C(7) C(8) 1.395(5) yes . .
C(7) C(12) 1.385(5) yes . .
C(8) C(9) 1.379(4) yes . .
C(9) C(10) 1.402(5) yes . .
C(10) C(11) 1.377(5) yes . .
C(11) C(12) 1.400(4) yes . .
C(13) C(14) 1.398(4) yes . .
C(13) C(18) 1.394(4) yes . .
C(14) C(15) 1.386(5) yes . .
C(15) C(16) 1.380(5) yes . .
C(16) C(17) 1.370(6) yes . .
C(17) C(18) 1.388(6) yes . .
C(19) C(20) 1.525(5) yes . .
C(20) C(20) 1.531(5) yes . 2_755
C(8) H(1) 0.950 no . .
C(9) H(2) 0.950 no . .
C(10) H(3) 0.950 no . .
C(11) H(4) 0.950 no . .
C(12) H(5) 0.950 no . .
C(14) H(6) 0.950 no . .
C(15) H(7) 0.950 no . .
C(16) H(8) 0.950 no . .
C(17) H(9) 0.950 no . .
C(18) H(10) 0.950 no . .
C(19) H(11) 0.950 no . .
C(19) H(12) 0.950 no . .
C(20) H(13) 0.950 no . .
C(20) H(14) 0.950 no . .

loop_
_geom_contact_atom_site_label_1
_geom_contact_atom_site_label_2
_geom_contact_distance
_geom_contact_publ_flag
_geom_contact_site_symmetry_1
_geom_contact_site_symmetry_2
Pd(1) F(1) 3.203(2) ? . .
Pd(1) F(1) 3.203(2) ? . 2_755
Pd(1) F(5) 3.244(2) ? . .
Pd(1) F(5) 3.244(2) ? . 2_755
Pd(1) C(2) 3.034(3) ? . .
Pd(1) C(2) 3.034(3) ? . 2_755
Pd(1) C(6) 3.053(3) ? . .
Pd(1) C(6) 3.053(3) ? . 2_755
Pd(1) C(7) 3.453(3) ? . .
Pd(1) C(7) 3.453(3) ? . 2_755
Pd(1) C(12) 3.533(3) ? . .
Pd(1) C(12) 3.533(3) ? . 2_755
Pd(1) C(13) 3.470(3) ? . .
Pd(1) C(13) 3.470(3) ? . 2_755
P(1) P(1) 3.4702(16) ? . 2_755
P(1) C(1) 3.057(4) ? . .
P(1) C(8) 2.793(3) ? . .
P(1) C(12) 2.783(3) ? . .
P(1) C(14) 2.824(3) ? . .
P(1) C(18) 2.781(3) ? . .
P(1) C(20) 2.886(3) ? . .
F(1) Pd(1) 3.203(2) ? . .
F(1) F(2) 2.699(3) ? . .
F(1) F(5) 2.996(3) ? . 2_755
F(1) C(1) 2.369(3) ? . .
F(1) C(3) 2.340(4) ? . .
F(1) C(6) 3.589(3) ? . .
F(1) C(13) 3.276(3) ? . .
F(1) C(17) 3.561(5) ? . .
F(1) C(17) 3.556(4) ? . 4_655
F(1) C(18) 3.147(4) ? . .
F(1) C(18) 3.304(4) ? . 4_655
F(2) F(1) 2.699(3) ? . .
F(2) F(3) 2.713(2) ? . .
F(2) C(2) 2.382(4) ? . .
F(2) C(4) 2.355(3) ? . .
F(2) C(5) 3.599(3) ? . .
F(2) C(11) 3.284(4) ? . 3_455
F(2) C(12) 3.281(4) ? . 3_455
F(2) C(18) 3.250(3) ? . 4_655
F(3) F(2) 2.713(2) ? . .
F(3) F(3) 3.412(2) ? . 2_756
F(3) F(4) 2.724(3) ? . .
F(3) F(4) 3.022(3) ? . 2_756
F(3) C(3) 2.357(4) ? . .
F(3) C(5) 2.359(4) ? . .
F(3) C(8) 3.585(4) ? . 1_565
F(3) C(9) 3.473(4) ? . 2_766
F(4) F(3) 2.724(3) ? . .
F(4) F(3) 3.022(3) ? . 2_756
F(4) F(5) 2.672(3) ? . .
F(4) C(4) 2.353(4) ? . .
F(4) C(6) 2.378(4) ? . .
F(4) C(9) 3.506(4) ? . 1_565
F(4) C(10) 3.356(4) ? . 4_756
F(4) C(11) 3.358(3) ? . 4_756
F(5) Pd(1) 3.244(2) ? . .
F(5) F(1) 2.996(3) ? . 2_755
F(5) F(4) 2.672(3) ? . .
F(5) C(1) 2.373(3) ? . .
F(5) C(2) 3.585(3) ? . .
F(5) C(2) 3.578(3) ? . 2_755
F(5) C(4) 3.579(4) ? . .
F(5) C(5) 2.319(4) ? . .
F(5) C(10) 3.475(3) ? . 4_756
F(5) C(12) 3.158(4) ? . .
F(5) C(17) 3.439(4) ? . 3_555
C(1) P(1) 3.057(4) ? . .
C(1) F(1) 2.369(3) ? . .
C(1) F(5) 2.373(3) ? . .
C(1) C(1) 2.829(5) ? . 2_755
C(1) C(3) 2.444(5) ? . .
C(1) C(4) 2.825(5) ? . .
C(1) C(5) 2.439(4) ? . .
C(1) C(6) 3.549(5) ? . 2_755
C(1) C(13) 3.162(5) ? . .
C(1) C(14) 3.286(5) ? . .
C(2) Pd(1) 3.034(3) ? . .
C(2) F(2) 2.382(4) ? . .
C(2) F(5) 3.585(3) ? . .
C(2) F(5) 3.578(3) ? . 2_755
C(2) C(4) 2.387(4) ? . .
C(2) C(5) 2.729(4) ? . .
C(2) C(6) 2.330(4) ? . .
C(2) C(13) 3.183(4) ? . .
C(2) C(14) 3.259(4) ? . .
C(2) C(18) 3.564(5) ? . .
C(3) F(1) 2.340(4) ? . .
C(3) F(3) 2.357(4) ? . .
C(3) C(1) 2.444(5) ? . .
C(3) C(5) 2.374(4) ? . .
C(3) C(6) 2.729(4) ? . .
C(3) C(14) 3.488(5) ? . .
C(3) C(15) 3.453(5) ? . .
C(4) F(2) 2.355(3) ? . .
C(4) F(4) 2.353(4) ? . .
C(4) F(5) 3.579(4) ? . .
C(4) C(1) 2.825(5) ? . .
C(4) C(2) 2.387(4) ? . .
C(4) C(6) 2.374(5) ? . .
C(4) C(20) 3.526(5) ? . 1_565
C(5) F(2) 3.599(3) ? . .
C(5) F(3) 2.359(4) ? . .
C(5) F(5) 2.319(4) ? . .
C(5) C(1) 2.439(4) ? . .
C(5) C(2) 2.729(4) ? . .
C(5) C(3) 2.374(4) ? . .
C(5) C(20) 3.589(4) ? . 1_565
C(6) Pd(1) 3.053(3) ? . .
C(6) F(1) 3.589(3) ? . .
C(6) F(4) 2.378(4) ? . .
C(6) C(1) 3.549(5) ? . 2_755
C(6) C(2) 2.330(4) ? . .
C(6) C(3) 2.729(4) ? . .
C(6) C(4) 2.374(5) ? . .
C(6) C(14) 3.541(5) ? . .
C(7) Pd(1) 3.453(3) ? . .
C(7) C(9) 2.407(4) ? . .
C(7) C(10) 2.780(4) ? . .
C(7) C(11) 2.411(4) ? . .
C(7) C(13) 2.864(4) ? . .
C(7) C(14) 3.170(5) ? . .
C(7) C(19) 2.902(4) ? . .
C(7) C(20) 3.278(4) ? . .
C(8) P(1) 2.793(3) ? . .
C(8) F(3) 3.585(4) ? . 1_545
C(8) C(10) 2.404(4) ? . .
C(8) C(11) 2.776(5) ? . .
C(8) C(12) 2.404(5) ? . .
C(8) C(13) 3.277(4) ? . .
C(8) C(14) 3.378(5) ? . .
C(8) C(19) 3.312(4) ? . .
C(8) C(20) 3.580(4) ? . .
C(9) F(3) 3.473(4) ? . 2_746
C(9) F(4) 3.506(4) ? . 1_545
C(9) C(7) 2.407(4) ? . .
C(9) C(11) 2.407(5) ? . .
C(9) C(12) 2.781(5) ? . .
C(10) F(4) 3.356(4) ? . 4_746
C(10) F(5) 3.475(3) ? . 4_746
C(10) C(7) 2.780(4) ? . .
C(10) C(8) 2.404(4) ? . .
C(10) C(12) 2.406(4) ? . .
C(10) C(15) 3.500(5) ? . 2_756
C(10) C(16) 3.343(6) ? . 2_756
C(10) C(16) 3.551(6) ? . 3_545
C(11) F(2) 3.284(4) ? . 3_545
C(11) F(4) 3.358(3) ? . 4_746
C(11) C(7) 2.411(4) ? . .
C(11) C(8) 2.776(5) ? . .
C(11) C(9) 2.407(5) ? . .
C(12) Pd(1) 3.533(3) ? . .
C(12) P(1) 2.783(3) ? . .
C(12) F(2) 3.281(4) ? . 3_545
C(12) F(5) 3.158(4) ? . .
C(12) C(8) 2.404(5) ? . .
C(12) C(9) 2.781(5) ? . .
C(12) C(10) 2.406(4) ? . .
C(13) Pd(1) 3.470(3) ? . .
C(13) F(1) 3.276(3) ? . .
C(13) C(1) 3.162(5) ? . .
C(13) C(2) 3.183(4) ? . .
C(13) C(7) 2.864(4) ? . .
C(13) C(8) 3.277(4) ? . .
C(13) C(15) 2.411(5) ? . .
C(13) C(16) 2.781(5) ? . .
C(13) C(17) 2.415(5) ? . .
C(13) C(19) 2.827(4) ? . .
C(14) P(1) 2.824(3) ? . .
C(14) C(1) 3.286(5) ? . .
C(14) C(2) 3.259(4) ? . .
C(14) C(3) 3.488(5) ? . .
C(14) C(6) 3.541(5) ? . .
C(14) C(7) 3.170(5) ? . .
C(14) C(8) 3.378(5) ? . .
C(14) C(16) 2.399(5) ? . .
C(14) C(17) 2.772(4) ? . .
C(14) C(18) 2.403(4) ? . .
C(15) C(3) 3.453(5) ? . .
C(15) C(10) 3.500(5) ? . 2_756
C(15) C(13) 2.411(5) ? . .
C(15) C(17) 2.386(4) ? . .
C(15) C(18) 2.762(5) ? . .
C(16) C(10) 3.343(6) ? . 2_756
C(16) C(10) 3.551(6) ? . 3_455
C(16) C(13) 2.781(5) ? . .
C(16) C(14) 2.399(5) ? . .
C(16) C(18) 2.389(6) ? . .
C(17) F(1) 3.561(5) ? . .
C(17) F(1) 3.556(4) ? . 4_645
C(17) F(5) 3.439(4) ? . 3_445
C(17) C(13) 2.415(5) ? . .
C(17) C(14) 2.772(4) ? . .
C(17) C(15) 2.386(4) ? . .
C(18) P(1) 2.781(3) ? . .
C(18) F(1) 3.147(4) ? . .
C(18) F(1) 3.304(4) ? . 4_645
C(18) F(2) 3.250(3) ? . 4_645
C(18) C(2) 3.564(5) ? . .
C(18) C(14) 2.403(4) ? . .
C(18) C(15) 2.762(5) ? . .
C(18) C(16) 2.389(6) ? . .
C(18) C(19) 3.096(5) ? . .
C(19) C(7) 2.902(4) ? . .
C(19) C(8) 3.312(4) ? . .
C(19) C(13) 2.827(4) ? . .
C(19) C(18) 3.096(5) ? . .
C(19) C(19) 3.372(5) ? . 2_755
C(19) C(20) 2.611(5) ? . 2_755
C(20) P(1) 2.886(3) ? . .
C(20) C(4) 3.526(5) ? . 1_545
C(20) C(5) 3.589(4) ? . 1_545
C(20) C(7) 3.278(4) ? . .
C(20) C(8) 3.580(4) ? . .
C(20) C(19) 2.611(5) ? . 2_755
Pd(1) H(5) 2.937 ? . .
Pd(1) H(5) 2.937 ? . 2_755
Pd(1) H(12) 3.579 ? . .
Pd(1) H(12) 3.579 ? . 2_755
P(1) H(1) 2.884 ? . .
P(1) H(5) 2.872 ? . .
P(1) H(6) 2.928 ? . .
P(1) H(10) 2.855 ? . .
P(1) H(11) 2.312 ? . .
P(1) H(12) 2.312 ? . .
P(1) H(12) 3.497 ? . 2_755
P(1) H(13) 2.861 ? . .
F(1) H(5) 3.387 ? . 2_755
F(1) H(9) 3.142 ? . 4_655
F(1) H(10) 3.313 ? . .
F(1) H(10) 2.644 ? . 4_655
F(2) H(4) 2.880 ? . 3_455
F(2) H(5) 2.872 ? . 3_455
F(2) H(9) 3.572 ? . 4_655
F(2) H(10) 2.423 ? . 4_655
F(2) H(12) 3.242 ? . 4_655
F(3) H(1) 2.784 ? . 1_565
F(3) H(2) 2.575 ? . 2_766
F(3) H(4) 2.860 ? . 3_455
F(3) H(11) 3.073 ? . 1_565
F(3) H(14) 3.393 ? . 1_565
F(4) H(1) 3.485 ? . 1_565
F(4) H(2) 3.225 ? . 1_565
F(4) H(3) 2.725 ? . 4_756
F(4) H(4) 2.727 ? . 4_756
F(4) H(7) 3.234 ? . 2_756
F(4) H(8) 3.209 ? . 3_555
F(4) H(13) 3.573 ? . 1_565
F(5) H(3) 2.528 ? . 4_756
F(5) H(5) 2.615 ? . .
F(5) H(7) 3.574 ? . 2_756
F(5) H(9) 2.942 ? . 3_555
C(1) H(5) 3.563 ? . .
C(1) H(6) 3.242 ? . .
C(1) H(14) 3.362 ? . 1_565
C(2) H(6) 3.530 ? . .
C(2) H(9) 3.405 ? . 4_655
C(2) H(10) 3.315 ? . 4_655
C(2) H(14) 3.165 ? . 1_565
C(3) H(4) 3.581 ? . 3_455
C(3) H(10) 3.194 ? . 4_655
C(3) H(11) 3.588 ? . 1_565
C(3) H(14) 2.905 ? . 1_565
C(4) H(1) 3.599 ? . 1_565
C(4) H(4) 3.563 ? . 3_455
C(4) H(11) 3.328 ? . 1_565
C(4) H(14) 2.772 ? . 1_565
C(5) H(3) 3.523 ? . 4_756
C(5) H(6) 3.372 ? . .
C(5) H(7) 3.579 ? . 2_756
C(5) H(13) 3.431 ? . 1_565
C(5) H(14) 2.900 ? . 1_565
C(6) H(3) 3.482 ? . 4_756
C(6) H(5) 3.417 ? . .
C(6) H(6) 3.158 ? . .
C(6) H(9) 3.466 ? . 3_555
C(6) H(14) 3.160 ? . 1_565
C(7) H(1) 2.043 ? . .
C(7) H(2) 3.267 ? . .
C(7) H(4) 3.268 ? . .
C(7) H(5) 2.035 ? . .
C(7) H(6) 2.771 ? . .
C(7) H(11) 3.132 ? . .
C(7) H(12) 3.529 ? . 2_755
C(7) H(13) 2.722 ? . .
C(8) H(1) 3.387 ? . 2_756
C(8) H(2) 2.032 ? . .
C(8) H(2) 3.585 ? . 2_756
C(8) H(3) 3.260 ? . .
C(8) H(5) 3.264 ? . .
C(8) H(6) 3.010 ? . .
C(8) H(8) 3.470 ? . 3_545
C(8) H(11) 3.159 ? . .
C(8) H(13) 3.002 ? . .
C(9) H(1) 2.023 ? . .
C(9) H(1) 3.248 ? . 2_756
C(9) H(3) 2.048 ? . .
C(9) H(4) 3.266 ? . .
C(9) H(8) 3.028 ? . 3_545
C(10) H(1) 3.262 ? . .
C(10) H(2) 2.048 ? . .
C(10) H(4) 2.025 ? . .
C(10) H(5) 3.262 ? . .
C(10) H(7) 3.381 ? . 3_545
C(10) H(8) 3.444 ? . 2_756
C(10) H(8) 2.771 ? . 3_545
C(11) H(2) 3.262 ? . .
C(11) H(3) 2.026 ? . .
C(11) H(5) 2.048 ? . .
C(11) H(7) 3.599 ? . 2_756
C(11) H(7) 3.552 ? . 3_545
C(11) H(8) 3.514 ? . 2_756
C(11) H(8) 2.990 ? . 3_545
C(12) H(1) 3.262 ? . .
C(12) H(3) 3.265 ? . .
C(12) H(4) 2.048 ? . .
C(12) H(6) 3.467 ? . .
C(12) H(8) 3.430 ? . 3_545
C(12) H(12) 3.410 ? . 2_755
C(12) H(13) 3.403 ? . .
C(13) H(1) 3.020 ? . .
C(13) H(6) 2.044 ? . .
C(13) H(7) 3.268 ? . .
C(13) H(9) 3.271 ? . .
C(13) H(10) 2.038 ? . .
C(13) H(11) 2.721 ? . .
C(13) H(12) 3.140 ? . .
C(14) H(1) 3.239 ? . .
C(14) H(6) 3.233 ? . 2_756
C(14) H(7) 2.033 ? . .
C(14) H(8) 3.255 ? . .
C(14) H(10) 3.262 ? . .
C(15) H(6) 2.036 ? . .
C(15) H(6) 3.274 ? . 2_756
C(15) H(8) 2.028 ? . .
C(15) H(9) 3.243 ? . .
C(16) H(3) 3.187 ? . 2_756
C(16) H(6) 3.256 ? . .
C(16) H(7) 2.028 ? . .
C(16) H(9) 2.020 ? . .
C(16) H(10) 3.244 ? . .
C(17) H(3) 3.346 ? . 2_756
C(17) H(7) 3.241 ? . .
C(17) H(8) 2.018 ? . .
C(17) H(10) 2.035 ? . .
C(17) H(12) 3.593 ? . 4_655
C(17) H(13) 3.554 ? . 3_455
C(18) H(6) 3.263 ? . .
C(18) H(8) 3.246 ? . .
C(18) H(9) 2.036 ? . .
C(18) H(11) 2.842 ? . .
C(18) H(12) 3.070 ? . .
C(19) H(1) 3.036 ? . .
C(19) H(10) 2.705 ? . .
C(19) H(12) 3.434 ? . 2_755
C(19) H(13) 2.044 ? . .
C(19) H(13) 2.601 ? . 2_755
C(19) H(14) 2.047 ? . .
C(19) H(14) 3.373 ? . 2_755
C(20) H(1) 3.473 ? . .
C(20) H(9) 3.487 ? . 3_545
C(20) H(9) 3.470 ? . 4_645
C(20) H(11) 2.026 ? . .
C(20) H(11) 3.348 ? . 2_755
C(20) H(12) 2.019 ? . .
C(20) H(12) 2.639 ? . 2_755
C(20) H(13) 1.962 ? . 2_755
C(20) H(14) 2.049 ? . 2_755
H(1) P(1) 2.884 ? . .
H(1) F(3) 2.784 ? . 1_545
H(1) F(4) 3.485 ? . 1_545
H(1) C(4) 3.599 ? . 1_545
H(1) C(7) 2.043 ? . .
H(1) C(8) 3.387 ? . 2_756
H(1) C(9) 2.023 ? . .
H(1) C(9) 3.248 ? . 2_756
H(1) C(10) 3.262 ? . .
H(1) C(12) 3.262 ? . .
H(1) C(13) 3.020 ? . .
H(1) C(14) 3.239 ? . .
H(1) C(19) 3.036 ? . .
H(1) C(20) 3.473 ? . .
H(1) H(1) 2.977 ? . 2_756
H(1) H(2) 2.328 ? . .
H(1) H(2) 2.711 ? . 2_756
H(1) H(6) 3.116 ? . .
H(1) H(11) 2.625 ? . .
H(1) H(13) 3.101 ? . .
H(2) F(3) 2.575 ? . 2_746
H(2) F(4) 3.225 ? . 1_545
H(2) C(7) 3.267 ? . .
H(2) C(8) 2.032 ? . .
H(2) C(8) 3.585 ? . 2_756
H(2) C(10) 2.048 ? . .
H(2) C(11) 3.262 ? . .
H(2) H(1) 2.328 ? . .
H(2) H(1) 2.711 ? . 2_756
H(2) H(3) 2.348 ? . .
H(2) H(4) 3.089 ? . 4_746
H(2) H(8) 3.434 ? . 3_545
H(3) F(4) 2.725 ? . 4_746
H(3) F(5) 2.528 ? . 4_746
H(3) C(5) 3.523 ? . 4_746
H(3) C(6) 3.482 ? . 4_746
H(3) C(8) 3.260 ? . .
H(3) C(9) 2.048 ? . .
H(3) C(11) 2.026 ? . .
H(3) C(12) 3.265 ? . .
H(3) C(16) 3.187 ? . 2_756
H(3) C(17) 3.346 ? . 2_756
H(3) H(2) 2.348 ? . .
H(3) H(4) 2.326 ? . .
H(3) H(7) 3.043 ? . 3_545
H(3) H(8) 3.252 ? . 2_756
H(3) H(8) 3.051 ? . 3_545
H(3) H(9) 3.496 ? . 2_756
H(4) F(2) 2.880 ? . 3_545
H(4) F(3) 2.860 ? . 3_545
H(4) F(4) 2.727 ? . 4_746
H(4) C(3) 3.581 ? . 3_545
H(4) C(4) 3.563 ? . 3_545
H(4) C(7) 3.268 ? . .
H(4) C(9) 3.266 ? . .
H(4) C(10) 2.025 ? . .
H(4) C(12) 2.048 ? . .
H(4) H(2) 3.089 ? . 4_756
H(4) H(3) 2.326 ? . .
H(4) H(5) 2.351 ? . .
H(4) H(7) 3.354 ? . 3_545
H(4) H(8) 3.377 ? . 2_756
H(4) H(8) 3.379 ? . 3_545
H(5) Pd(1) 2.937 ? . .
H(5) P(1) 2.872 ? . .
H(5) F(1) 3.387 ? . 2_755
H(5) F(2) 2.872 ? . 3_545
H(5) F(5) 2.615 ? . .
H(5) C(1) 3.563 ? . .
H(5) C(6) 3.417 ? . .
H(5) C(7) 2.035 ? . .
H(5) C(8) 3.264 ? . .
H(5) C(10) 3.262 ? . .
H(5) C(11) 2.048 ? . .
H(5) H(4) 2.351 ? . .
H(5) H(12) 3.169 ? . 2_755
H(6) P(1) 2.928 ? . .
H(6) C(1) 3.242 ? . .
H(6) C(2) 3.530 ? . .
H(6) C(5) 3.372 ? . .
H(6) C(6) 3.158 ? . .
H(6) C(7) 2.771 ? . .
H(6) C(8) 3.010 ? . .
H(6) C(12) 3.467 ? . .
H(6) C(13) 2.044 ? . .
H(6) C(14) 3.233 ? . 2_756
H(6) C(15) 2.036 ? . .
H(6) C(15) 3.274 ? . 2_756
H(6) C(16) 3.256 ? . .
H(6) C(18) 3.263 ? . .
H(6) H(1) 3.116 ? . .
H(6) H(6) 2.697 ? . 2_756
H(6) H(7) 2.336 ? . .
H(6) H(7) 2.775 ? . 2_756
H(7) F(4) 3.234 ? . 2_756
H(7) F(5) 3.574 ? . 2_756
H(7) C(5) 3.579 ? . 2_756
H(7) C(10) 3.381 ? . 3_455
H(7) C(11) 3.599 ? . 2_756
H(7) C(11) 3.552 ? . 3_455
H(7) C(13) 3.268 ? . .
H(7) C(14) 2.033 ? . .
H(7) C(16) 2.028 ? . .
H(7) C(17) 3.241 ? . .
H(7) H(3) 3.043 ? . 3_455
H(7) H(4) 3.354 ? . 3_455
H(7) H(6) 2.336 ? . .
H(7) H(6) 2.775 ? . 2_756
H(7) H(8) 2.326 ? . .
H(8) F(4) 3.209 ? . 3_445
H(8) C(8) 3.470 ? . 3_455
H(8) C(9) 3.028 ? . 3_455
H(8) C(10) 3.444 ? . 2_756
H(8) C(10) 2.771 ? . 3_455
H(8) C(11) 3.514 ? . 2_756
H(8) C(11) 2.990 ? . 3_455
H(8) C(12) 3.430 ? . 3_455
H(8) C(14) 3.255 ? . .
H(8) C(15) 2.028 ? . .
H(8) C(17) 2.018 ? . .
H(8) C(18) 3.246 ? . .
H(8) H(2) 3.434 ? . 3_455
H(8) H(3) 3.252 ? . 2_756
H(8) H(3) 3.051 ? . 3_455
H(8) H(4) 3.377 ? . 2_756
H(8) H(4) 3.379 ? . 3_455
H(8) H(7) 2.326 ? . .
H(8) H(9) 2.317 ? . .
H(8) H(13) 3.220 ? . 3_455
H(9) F(1) 3.142 ? . 4_645
H(9) F(2) 3.572 ? . 4_645
H(9) F(5) 2.942 ? . 3_445
H(9) C(2) 3.405 ? . 4_645
H(9) C(6) 3.466 ? . 3_445
H(9) C(13) 3.271 ? . .
H(9) C(15) 3.243 ? . .
H(9) C(16) 2.020 ? . .
H(9) C(18) 2.036 ? . .
H(9) C(20) 3.487 ? . 3_455
H(9) C(20) 3.470 ? . 4_655
H(9) H(3) 3.496 ? . 2_756
H(9) H(8) 2.317 ? . .
H(9) H(10) 2.336 ? . .
H(9) H(12) 3.210 ? . 4_655
H(9) H(13) 2.871 ? . 3_455
H(9) H(14) 3.539 ? . 3_455
H(9) H(14) 3.029 ? . 4_655
H(10) P(1) 2.855 ? . .
H(10) F(1) 3.313 ? . .
H(10) F(1) 2.644 ? . 4_645
H(10) F(2) 2.423 ? . 4_645
H(10) C(2) 3.315 ? . 4_645
H(10) C(3) 3.194 ? . 4_645
H(10) C(13) 2.038 ? . .
H(10) C(14) 3.262 ? . .
H(10) C(16) 3.244 ? . .
H(10) C(17) 2.035 ? . .
H(10) C(19) 2.705 ? . .
H(10) H(9) 2.336 ? . .
H(10) H(11) 2.534 ? . .
H(10) H(12) 2.431 ? . .
H(11) P(1) 2.312 ? . .
H(11) F(3) 3.073 ? . 1_545
H(11) C(3) 3.588 ? . 1_545
H(11) C(4) 3.328 ? . 1_545
H(11) C(7) 3.132 ? . .
H(11) C(8) 3.159 ? . .
H(11) C(13) 2.721 ? . .
H(11) C(18) 2.842 ? . .
H(11) C(20) 2.026 ? . .
H(11) C(20) 3.348 ? . 2_755
H(11) H(1) 2.625 ? . .
H(11) H(10) 2.534 ? . .
H(11) H(12) 1.551 ? . .
H(11) H(13) 2.485 ? . .
H(11) H(13) 3.337 ? . 2_755
H(11) H(14) 2.175 ? . .
H(12) Pd(1) 3.579 ? . .
H(12) P(1) 2.312 ? . .
H(12) P(1) 3.497 ? . 2_755
H(12) F(2) 3.242 ? . 4_645
H(12) C(7) 3.529 ? . 2_755
H(12) C(12) 3.410 ? . 2_755
H(12) C(13) 3.140 ? . .
H(12) C(17) 3.593 ? . 4_645
H(12) C(18) 3.070 ? . .
H(12) C(19) 3.434 ? . 2_755
H(12) C(20) 2.019 ? . .
H(12) C(20) 2.639 ? . 2_755
H(12) H(5) 3.169 ? . 2_755
H(12) H(9) 3.210 ? . 4_645
H(12) H(10) 2.431 ? . .
H(12) H(11) 1.551 ? . .
H(12) H(13) 2.745 ? . .
H(12) H(13) 2.289 ? . 2_755
H(12) H(14) 2.468 ? . .
H(12) H(14) 3.441 ? . 2_755
H(13) P(1) 2.861 ? . .
H(13) F(4) 3.573 ? . 1_545
H(13) C(5) 3.431 ? . 1_545
H(13) C(7) 2.722 ? . .
H(13) C(8) 3.002 ? . .
H(13) C(12) 3.403 ? . .
H(13) C(17) 3.554 ? . 3_545
H(13) C(19) 2.044 ? . .
H(13) C(19) 2.601 ? . 2_755
H(13) C(20) 1.962 ? . 2_755
H(13) H(1) 3.101 ? . .
H(13) H(8) 3.220 ? . 3_545
H(13) H(9) 2.871 ? . 3_545
H(13) H(11) 2.485 ? . .
H(13) H(11) 3.337 ? . 2_755
H(13) H(12) 2.745 ? . .
H(13) H(12) 2.289 ? . 2_755
H(13) H(13) 2.660 ? . 2_755
H(13) H(14) 1.551 ? . .
H(13) H(14) 2.363 ? . 2_755
H(14) F(3) 3.393 ? . 1_545
H(14) C(1) 3.362 ? . 1_545
H(14) C(2) 3.165 ? . 1_545
H(14) C(3) 2.905 ? . 1_545
H(14) C(4) 2.772 ? . 1_545
H(14) C(5) 2.900 ? . 1_545
H(14) C(6) 3.160 ? . 1_545
H(14) C(19) 2.047 ? . .
H(14) C(19) 3.373 ? . 2_755
H(14) C(20) 2.049 ? . 2_755
H(14) H(9) 3.539 ? . 3_545
H(14) H(9) 3.029 ? . 4_645
H(14) H(11) 2.175 ? . .
H(14) H(12) 2.468 ? . .
H(14) H(12) 3.441 ? . 2_755
H(14) H(13) 1.551 ? . .
H(14) H(13) 2.363 ? . 2_755
H(14) H(14) 2.215 ? . 2_755

loop_
_geom_torsion_atom_site_label_1
_geom_torsion_atom_site_label_2
_geom_torsion_atom_site_label_3
_geom_torsion_atom_site_label_4
_geom_torsion
_geom_torsion_publ_flag
_geom_torsion_site_symmetry_1
_geom_torsion_site_symmetry_2
_geom_torsion_site_symmetry_3
_geom_torsion_site_symmetry_4
P(1) Pd(1) P(1) C(7) 94.47(13) ? . . 2_755 2_755
P(1) Pd(1) P(1) C(13) -148.22(10) ? . . 2_755 2_755
P(1) Pd(1) P(1) C(19) -29.38(13) ? . . 2_755 2_755
P(1) Pd(1) P(1) C(7) 94.47(13) ? 2_755 . . .
P(1) Pd(1) P(1) C(13) -148.22(10) ? 2_755 . . .
P(1) Pd(1) P(1) C(19) -29.38(13) ? 2_755 . . .
P(1) Pd(1) C(1) C(2) -85.5(3) ? . . . .
P(1) Pd(1) C(1) C(6) 92.8(3) ? . . . .
C(1) Pd(1) P(1) C(7) -86.21(16) ? . . . .
C(1) Pd(1) P(1) C(13) 31.10(13) ? . . . .
C(1) Pd(1) P(1) C(19) 149.94(16) ? . . . .
P(1) Pd(1) C(1) C(2) 87.0(12) ? . . 2_755 2_755
P(1) Pd(1) C(1) C(6) -94.7(11) ? . . 2_755 2_755
C(1) Pd(1) P(1) C(7) -78.0(11) ? 2_755 . . .
C(1) Pd(1) P(1) C(13) 39.4(11) ? 2_755 . . .
C(1) Pd(1) P(1) C(19) 158.2(11) ? 2_755 . . .
P(1) Pd(1) C(1) C(2) 87.0(12) ? 2_755 . . .
P(1) Pd(1) C(1) C(6) -94.7(10) ? 2_755 . . .
C(1) Pd(1) P(1) C(7) -78.0(11) ? . . 2_755 2_755
C(1) Pd(1) P(1) C(13) 39.4(11) ? . . 2_755 2_755
C(1) Pd(1) P(1) C(19) 158.2(11) ? . . 2_755 2_755
P(1) Pd(1) C(1) C(2) -85.5(3) ? 2_755 . 2_755 2_755
P(1) Pd(1) C(1) C(6) 92.8(3) ? 2_755 . 2_755 2_755
C(1) Pd(1) P(1) C(7) -86.21(16) ? 2_755 . 2_755 2_755
C(1) Pd(1) P(1) C(13) 31.10(13) ? 2_755 . 2_755 2_755
C(1) Pd(1) P(1) C(19) 149.94(16) ? 2_755 . 2_755 2_755
C(1) Pd(1) C(1) C(2) 95.2(3) ? . . 2_755 2_755
C(1) Pd(1) C(1) C(6) -86.4(3) ? . . 2_755 2_755
C(1) Pd(1) C(1) C(2) 95.2(3) ? 2_755 . . .
C(1) Pd(1) C(1) C(6) -86.4(3) ? 2_755 . . .
Pd(1) P(1) C(7) C(8) 175.7(2) ? . . . .
Pd(1) P(1) C(7) C(12) -4.5(3) ? . . . .
Pd(1) P(1) C(13) C(14) -87.8(2) ? . . . .
Pd(1) P(1) C(13) C(18) 87.5(2) ? . . . .
Pd(1) P(1) C(19) C(20) 81.0(2) ? . . . .
C(7) P(1) C(13) C(14) 34.6(3) ? . . . .
C(7) P(1) C(13) C(18) -150.2(2) ? . . . .
C(13) P(1) C(7) C(8) 52.9(3) ? . . . .
C(13) P(1) C(7) C(12) -127.2(3) ? . . . .
C(7) P(1) C(19) C(20) -46.5(3) ? . . . .
C(19) P(1) C(7) C(8) -52.6(3) ? . . . .
C(19) P(1) C(7) C(12) 127.3(3) ? . . . .
C(13) P(1) C(19) C(20) -154.1(2) ? . . . .
C(19) P(1) C(13) C(14) 143.0(2) ? . . . .
C(19) P(1) C(13) C(18) -41.7(3) ? . . . .
Pd(1) C(1) C(2) F(1) -1.8(4) ? . . . .
Pd(1) C(1) C(2) C(3) 175.4(2) ? . . . .
Pd(1) C(1) C(6) F(5) 3.1(5) ? . . . .
Pd(1) C(1) C(6) C(5) -175.4(2) ? . . . .
C(2) C(1) C(6) F(5) -178.5(3) ? . . . .
C(2) C(1) C(6) C(5) 3.0(5) ? . . . .
C(6) C(1) C(2) F(1) 179.7(3) ? . . . .
C(6) C(1) C(2) C(3) -3.1(5) ? . . . .
F(1) C(2) C(3) F(2) -0.7(5) ? . . . .
F(1) C(2) C(3) C(4) 178.5(3) ? . . . .
C(1) C(2) C(3) F(2) -177.9(3) ? . . . .
C(1) C(2) C(3) C(4) 1.3(5) ? . . . .
F(2) C(3) C(4) F(3) -1.9(5) ? . . . .
F(2) C(3) C(4) C(5) -179.9(2) ? . . . .
C(2) C(3) C(4) F(3) 178.8(3) ? . . . .
C(2) C(3) C(4) C(5) 0.9(5) ? . . . .
F(3) C(4) C(5) F(4) 0.9(5) ? . . . .
F(3) C(4) C(5) C(6) -178.9(3) ? . . . .
C(3) C(4) C(5) F(4) 178.9(3) ? . . . .
C(3) C(4) C(5) C(6) -0.9(5) ? . . . .
F(4) C(5) C(6) F(5) 0.5(5) ? . . . .
F(4) C(5) C(6) C(1) 179.1(3) ? . . . .
C(4) C(5) C(6) F(5) -179.7(3) ? . . . .
C(4) C(5) C(6) C(1) -1.1(5) ? . . . .
P(1) C(7) C(8) C(9) -179.3(3) ? . . . .
P(1) C(7) C(12) C(11) 178.5(2) ? . . . .
C(8) C(7) C(12) C(11) -1.7(5) ? . . . .
C(12) C(7) C(8) C(9) 0.8(5) ? . . . .
C(7) C(8) C(9) C(10) 0.7(5) ? . . . .
C(8) C(9) C(10) C(11) -1.4(5) ? . . . .
C(9) C(10) C(11) C(12) 0.5(5) ? . . . .
C(10) C(11) C(12) C(7) 1.0(5) ? . . . .
P(1) C(13) C(14) C(15) 174.5(2) ? . . . .
P(1) C(13) C(18) C(17) -175.5(3) ? . . . .
C(14) C(13) C(18) C(17) -0.0(5) ? . . . .
C(18) C(13) C(14) C(15) -0.8(5) ? . . . .
C(13) C(14) C(15) C(16) 0.5(5) ? . . . .
C(14) C(15) C(16) C(17) 0.6(6) ? . . . .
C(15) C(16) C(17) C(18) -1.4(7) ? . . . .
C(16) C(17) C(18) C(13) 1.1(6) ? . . . .
P(1) C(19) C(20) C(20) -85.0(3) ? . . . 2_755
C(19) C(20) C(20) C(19) 75.7(3) ? . . 2_755 2_755
